data_4337942
loop_
_publ_author_name
'Coe, Benjamin J.'
'Helliwell, Madeleine'
'Peers, Martyn K.'
'Raftery, James'
'Rusanova, Daniela'
'Clays, Koen'
'Depotter, Griet'
'Brunschwig, Bruce S.'

_publ_section_title
;
 Synthesis, Structures, and Optical Properties of Ruthenium(II) Complexes
 of the Tris(1-pyrazolyl)methane Ligand.
;
_journal_issue 7
_journal_name_full 'Inorganic chemistry'
_journal_page_first 3798
_journal_paper_doi 10.1021/ic500145r
_journal_volume 53
_journal_year 2014
_chemical_formula_sum 'C26 H28 Cl F6 N8 O4 P Ru'
_chemical_formula_weight 798.05
_space_group_IT_number 14
_symmetry_cell_setting monoclinic
_symmetry_space_group_name_Hall '-P 2yn'
_symmetry_space_group_name_H-M 'P 1 21/n 1'
_atom_sites_solution_hydrogens geom
_atom_sites_solution_primary direct
_atom_sites_solution_secondary difmap
_audit_creation_method SHELXL-97
_cell_angle_alpha 90.00
_cell_angle_beta 104.064(2)
_cell_angle_gamma 90.00
_cell_formula_units_Z 4
_cell_length_a 16.2895(14)
_cell_length_b 7.7203(7)
_cell_length_c 26.279(2)
_cell_measurement_reflns_used 2032
_cell_measurement_temperature 100(2)
_cell_measurement_theta_max 18.706
_cell_measurement_theta_min 2.431
_cell_volume 3205.8(5)
_computing_cell_refinement 'Bruker SMART'
_computing_data_collection 'Bruker SMART'
_computing_data_reduction 'Bruker SAINT'
_computing_molecular_graphics 'Bruker SHELXTL'
_computing_publication_material 'Bruker SHELXTL'
_computing_structure_refinement 'SHELXL-97 (Sheldrick, 1997)'
_computing_structure_solution 'SHELXS-97 (Sheldrick, 1990)'
_diffrn_ambient_temperature 100(2)
_diffrn_measured_fraction_theta_full 0.999
_diffrn_measured_fraction_theta_max 0.999
_diffrn_measurement_device_type 'CCD area detector'
_diffrn_measurement_method 'phi and omega scans'
_diffrn_radiation_monochromator graphite
_diffrn_radiation_source 'fine-focus sealed tube'
_diffrn_radiation_type MoK\a
_diffrn_radiation_wavelength 0.71073
_diffrn_reflns_av_R_equivalents 0.0940
_diffrn_reflns_av_sigmaI/netI 0.1073
_diffrn_reflns_limit_h_max 19
_diffrn_reflns_limit_h_min -19
_diffrn_reflns_limit_k_max 9
_diffrn_reflns_limit_k_min -9
_diffrn_reflns_limit_l_max 31
_diffrn_reflns_limit_l_min -31
_diffrn_reflns_number 22347
_diffrn_reflns_theta_full 25.00
_diffrn_reflns_theta_max 25.03
_diffrn_reflns_theta_min 1.34
_exptl_absorpt_coefficient_mu 0.704
_exptl_absorpt_correction_type none
_exptl_crystal_colour amber
_exptl_crystal_density_diffrn 1.653
_exptl_crystal_density_method 'not measured'
_exptl_crystal_description plate
_exptl_crystal_F_000 1608
_exptl_crystal_size_max 0.18
_exptl_crystal_size_mid 0.08
_exptl_crystal_size_min 0.02
_refine_diff_density_max 1.141
_refine_diff_density_min -1.331
_refine_diff_density_rms 0.188
_refine_ls_extinction_method none
_refine_ls_goodness_of_fit_ref 1.282
_refine_ls_hydrogen_treatment constr
_refine_ls_matrix_type full
_refine_ls_number_parameters 427
_refine_ls_number_reflns 5672
_refine_ls_number_restraints 0
_refine_ls_restrained_S_all 1.282
_refine_ls_R_factor_all 0.1212
_refine_ls_R_factor_gt 0.0871
_refine_ls_shift/su_max 0.000
_refine_ls_shift/su_mean 0.000
_refine_ls_structure_factor_coef Fsqd
_refine_ls_weighting_details 'calc w=1/[\s^2^(Fo^2^)+(0.0648P)^2^+3.1124P] where P=(Fo^2^+2Fc^2^)/3'
_refine_ls_weighting_scheme calc
_refine_ls_wR_factor_gt 0.1776
_refine_ls_wR_factor_ref 0.2022
_reflns_number_gt 4319
_reflns_number_total 5672
_reflns_threshold_expression >2sigma(I)
_cod_data_source_file ic500145r_si_002.cif
_cod_data_source_block 2
_cod_depositor_comments
;
The following automatic conversions were performed:

'_symmetry_cell_setting' value 'Monoclinic' changed to 'monoclinic'
according to
/usr/data/users/saulius/automatic-downloads/rss-feeds/ACS/lib/dictionaries/cif_core.dic
dictionary named 'cif_core.dic' version 2.4.2 from 2011-04-26.

Automatic conversion script
Id: cif_fix_values 2281 2013-09-26 08:29:07Z andrius 

 Adding full bibliography for 4337941--4337943.cif.
;
_cod_original_sg_symbol_H-M P2(1)/n
_cod_database_code 4337942

loop_
_symmetry_equiv_pos_as_xyz
'x, y, z'
'-x+1/2, y+1/2, -z+1/2'
'-x, -y, -z'
'x-1/2, -y-1/2, z-1/2'

loop_
_atom_site_label
_atom_site_type_symbol
_atom_site_fract_x
_atom_site_fract_y
_atom_site_fract_z
_atom_site_U_iso_or_equiv
_atom_site_adp_type
_atom_site_occupancy
_atom_site_symmetry_multiplicity
_atom_site_calc_flag
_atom_site_refinement_flags
_atom_site_disorder_assembly
_atom_site_disorder_group
C1 C 0.8485(6) 0.0869(13) 0.3080(4) 0.042(3) Uani 1 1 d . . .
H1 H 0.8146 0.1627 0.2830 0.051 Uiso 1 1 calc R . .
C2 C 0.9210(6) 0.0216(13) 0.2966(4) 0.043(3) Uani 1 1 d . . .
H2 H 0.9335 0.0451 0.2639 0.051 Uiso 1 1 calc R . .
C3 C 0.9748(6) -0.0786(14) 0.3339(4) 0.040(3) Uani 1 1 d . . .
C4 C 0.9517(7) -0.1082(15) 0.3817(4) 0.049(3) Uani 1 1 d . . .
H4 H 0.9875 -0.1724 0.4092 0.059 Uiso 1 1 calc R . .
C5 C 0.8758(7) -0.0413(15) 0.3874(4) 0.045(3) Uani 1 1 d . . .
H5 H 0.8604 -0.0630 0.4194 0.054 Uiso 1 1 calc R . .
C6 C 1.0558(7) -0.1569(16) 0.3260(5) 0.048(3) Uani 1 1 d . . .
C7 C 1.1405(7) -0.1989(15) 0.2649(6) 0.061(4) Uani 1 1 d . . .
H7A H 1.1733 -0.2673 0.2949 0.073 Uiso 1 1 calc R . .
H7B H 1.1251 -0.2756 0.2339 0.073 Uiso 1 1 calc R . .
C8 C 1.1903(9) -0.055(2) 0.2543(6) 0.097(6) Uani 1 1 d . . .
H8A H 1.1553 0.0187 0.2272 0.146 Uiso 1 1 calc R . .
H8B H 1.2387 -0.0986 0.2422 0.146 Uiso 1 1 calc R . .
H8C H 1.2107 0.0127 0.2865 0.146 Uiso 1 1 calc R . .
C9 C 0.5595(6) -0.0293(12) 0.2999(4) 0.037(2) Uani 1 1 d . . .
H9 H 0.5484 -0.0489 0.3333 0.044 Uiso 1 1 calc R . .
C10 C 0.5015(6) -0.0891(13) 0.2556(4) 0.039(3) Uani 1 1 d . . .
H10 H 0.4519 -0.1483 0.2588 0.047 Uiso 1 1 calc R . .
C11 C 0.5173(7) -0.0609(13) 0.2058(4) 0.038(3) Uani 1 1 d . . .
C12 C 0.5882(6) 0.0279(14) 0.2032(4) 0.039(3) Uani 1 1 d . . .
H12 H 0.6007 0.0486 0.1703 0.047 Uiso 1 1 calc R . .
C13 C 0.6419(6) 0.0880(13) 0.2487(4) 0.036(2) Uani 1 1 d . . .
H13 H 0.6892 0.1559 0.2459 0.044 Uiso 1 1 calc R . .
C14 C 0.4582(7) -0.1226(14) 0.1554(5) 0.048(3) Uani 1 1 d . . .
C15 C 0.3224(8) -0.225(2) 0.1161(5) 0.073(4) Uani 1 1 d . . .
H15A H 0.3137 -0.3523 0.1132 0.087 Uiso 1 1 calc R . .
H15B H 0.3394 -0.1837 0.0845 0.087 Uiso 1 1 calc R . .
C16 C 0.2438(9) -0.1365(19) 0.1216(5) 0.085(5) Uani 1 1 d . . .
H16A H 0.2234 -0.1909 0.1499 0.127 Uiso 1 1 calc R . .
H16B H 0.2002 -0.1461 0.0886 0.127 Uiso 1 1 calc R . .
H16C H 0.2560 -0.0140 0.1299 0.127 Uiso 1 1 calc R . .
C17 C 0.5337(6) 0.3116(11) 0.4465(4) 0.029(2) Uani 1 1 d . . .
H17 H 0.5168 0.3121 0.4786 0.035 Uiso 1 1 calc R . .
C18 C 0.5418(6) 0.3515(13) 0.3652(4) 0.037(2) Uani 1 1 d . . .
H18 H 0.5282 0.3886 0.3296 0.044 Uiso 1 1 calc R . .
C19 C 0.4941(6) 0.3900(12) 0.4013(4) 0.036(2) Uani 1 1 d . . .
H19 H 0.4440 0.4577 0.3952 0.043 Uiso 1 1 calc R . .
C20 C 0.8019(6) 0.2924(12) 0.5222(4) 0.034(2) Uani 1 1 d . . .
H20 H 0.7940 0.2886 0.5568 0.041 Uiso 1 1 calc R . .
C21 C 0.8528(6) 0.3348(12) 0.4535(4) 0.032(2) Uani 1 1 d . . .
H21 H 0.8895 0.3699 0.4322 0.038 Uiso 1 1 calc R . .
C22 C 0.8680(6) 0.3670(13) 0.5073(4) 0.039(3) Uani 1 1 d . . .
H22 H 0.9145 0.4276 0.5288 0.046 Uiso 1 1 calc R . .
C23 C 0.6656(6) -0.1919(12) 0.4766(4) 0.035(2) Uani 1 1 d . . .
H23 H 0.6516 -0.2079 0.5093 0.042 Uiso 1 1 calc R . .
C24 C 0.6971(6) -0.2303(13) 0.4016(4) 0.033(2) Uani 1 1 d . . .
H24 H 0.7097 -0.2868 0.3723 0.039 Uiso 1 1 calc R . .
C25 C 0.6802(6) -0.3175(12) 0.4440(4) 0.040(3) Uani 1 1 d . . .
H25 H 0.6791 -0.4393 0.4491 0.048 Uiso 1 1 calc R . .
C26 C 0.6694(6) 0.1359(12) 0.4727(4) 0.029(2) Uani 1 1 d . . .
H26 H 0.6556 0.1301 0.5078 0.035 Uiso 1 1 calc R . .
Cl1 Cl 0.72624(16) 0.4171(3) 0.32155(9) 0.0345(6) Uani 1 1 d . . .
F1 F 0.8843(4) 0.7869(7) 0.9295(2) 0.0452(15) Uani 1 1 d . A .
F2 F 0.8911(4) 0.4717(8) 0.8516(2) 0.0569(18) Uani 1 1 d . A .
F3 F 0.8459(8) 0.7456(14) 0.8427(4) 0.051(2) Uani 0.635(15) 1 d P A 1
F4 F 0.9331(8) 0.5239(14) 0.9433(4) 0.051(2) Uani 0.635(15) 1 d P A 1
F5 F 0.8010(7) 0.5671(15) 0.8999(4) 0.051(2) Uani 0.635(15) 1 d P A 1
F6 F 0.9809(7) 0.6962(15) 0.8880(4) 0.051(2) Uani 0.635(15) 1 d P A 1
F3S F 0.9008(15) 0.757(2) 0.8456(7) 0.060(5) Uani 0.365(15) 1 d P A 2
F4S F 0.8777(15) 0.473(2) 0.9297(7) 0.060(5) Uani 0.365(15) 1 d P A 2
F5S F 0.7853(13) 0.629(3) 0.8729(8) 0.060(5) Uani 0.365(15) 1 d P A 2
F6S F 0.9864(13) 0.598(3) 0.9078(7) 0.060(5) Uani 0.365(15) 1 d P A 2
N1 N 0.8226(4) 0.0521(10) 0.3509(3) 0.0256(17) Uani 1 1 d . . .
N2 N 0.6307(5) 0.0552(10) 0.2976(3) 0.0278(18) Uani 1 1 d . . .
N3 N 0.6027(4) 0.2315(9) 0.4368(3) 0.0246(17) Uani 1 1 d . . .
N4 N 0.6083(5) 0.2562(9) 0.3873(3) 0.0259(17) Uani 1 1 d . . .
N5 N 0.7492(4) 0.2246(9) 0.4786(3) 0.0233(17) Uani 1 1 d . . .
N6 N 0.7810(5) 0.2494(9) 0.4357(3) 0.0251(17) Uani 1 1 d . . .
N7 N 0.6748(5) -0.0399(9) 0.4536(3) 0.0263(18) Uani 1 1 d . . .
N8 N 0.6938(5) -0.0604(10) 0.4063(3) 0.0290(18) Uani 1 1 d . . .
O1 O 1.1032(5) -0.2374(12) 0.3601(3) 0.065(2) Uani 1 1 d . . .
O2 O 1.0637(5) -0.1284(10) 0.2773(3) 0.055(2) Uani 1 1 d . . .
O3 O 0.4761(5) -0.1117(11) 0.1126(3) 0.064(2) Uani 1 1 d . . .
O4 O 0.3866(5) -0.1822(11) 0.1634(3) 0.062(2) Uani 1 1 d . . .
P1 P 0.88828(17) 0.6279(3) 0.88969(11) 0.0346(6) Uani 1 1 d . . .
Ru1 Ru 0.71097(5) 0.15334(9) 0.36568(3) 0.0218(2) Uani 1 1 d . . .

loop_
_atom_site_aniso_label
_atom_site_aniso_U_11
_atom_site_aniso_U_22
_atom_site_aniso_U_33
_atom_site_aniso_U_23
_atom_site_aniso_U_13
_atom_site_aniso_U_12
C1 0.034(6) 0.032(6) 0.057(7) -0.012(5) 0.002(5) 0.010(5)
C2 0.039(6) 0.034(6) 0.055(7) -0.009(5) 0.010(5) -0.001(5)
C3 0.031(6) 0.038(6) 0.049(7) -0.012(5) 0.007(5) 0.002(5)
C4 0.048(7) 0.057(8) 0.043(7) 0.004(6) 0.015(6) 0.015(6)
C5 0.042(7) 0.051(7) 0.046(7) -0.003(6) 0.018(5) -0.001(6)
C6 0.039(6) 0.051(7) 0.055(8) -0.021(7) 0.015(6) -0.003(6)
C7 0.037(7) 0.053(8) 0.104(11) -0.010(7) 0.038(7) 0.003(6)
C8 0.077(11) 0.108(13) 0.117(14) 0.053(11) 0.042(10) 0.021(10)
C9 0.040(6) 0.028(5) 0.045(6) -0.002(5) 0.014(5) -0.004(5)
C10 0.034(6) 0.030(6) 0.047(7) 0.000(5) -0.001(5) -0.003(4)
C11 0.044(7) 0.035(6) 0.032(6) -0.003(5) 0.004(5) 0.012(5)
C12 0.042(6) 0.046(7) 0.027(5) -0.001(5) 0.006(5) -0.001(5)
C13 0.036(6) 0.038(6) 0.036(6) -0.006(5) 0.011(5) -0.007(5)
C14 0.049(7) 0.039(7) 0.049(7) -0.010(6) -0.004(6) 0.008(6)
C15 0.050(8) 0.095(11) 0.060(9) -0.026(8) -0.011(7) -0.007(8)
C16 0.085(11) 0.078(11) 0.074(10) -0.022(8) -0.012(8) -0.006(9)
C17 0.031(5) 0.019(5) 0.039(6) -0.005(4) 0.013(5) 0.001(4)
C18 0.031(5) 0.028(5) 0.046(6) 0.008(5) -0.002(5) -0.002(5)
C19 0.031(6) 0.022(5) 0.054(7) -0.009(5) 0.009(5) 0.004(4)
C20 0.045(6) 0.033(6) 0.023(5) 0.001(4) 0.005(5) 0.011(5)
C21 0.025(5) 0.027(5) 0.041(6) -0.003(5) 0.004(4) -0.001(4)
C22 0.035(6) 0.041(6) 0.036(6) -0.016(5) 0.003(5) -0.003(5)
C23 0.037(6) 0.023(6) 0.043(6) 0.006(4) 0.007(5) 0.001(4)
C24 0.030(6) 0.028(6) 0.039(6) 0.009(5) 0.005(5) 0.001(4)
C25 0.050(7) 0.013(5) 0.051(7) -0.005(5) 0.002(5) 0.005(4)
C26 0.037(5) 0.024(5) 0.030(5) -0.001(4) 0.014(4) 0.000(4)
Cl1 0.0472(15) 0.0277(13) 0.0312(13) 0.0022(10) 0.0144(11) 0.0041(11)
F1 0.065(4) 0.033(3) 0.043(3) -0.003(3) 0.023(3) -0.010(3)
F2 0.074(5) 0.042(4) 0.063(4) -0.016(3) 0.033(4) -0.008(3)
F3 0.054(4) 0.055(4) 0.048(4) -0.007(3) 0.017(3) 0.005(3)
F4 0.054(4) 0.055(4) 0.048(4) -0.007(3) 0.017(3) 0.005(3)
F5 0.054(4) 0.055(4) 0.048(4) -0.007(3) 0.017(3) 0.005(3)
F6 0.054(4) 0.055(4) 0.048(4) -0.007(3) 0.017(3) 0.005(3)
F3S 0.081(9) 0.050(7) 0.052(7) 0.002(5) 0.023(6) 0.002(6)
F4S 0.081(9) 0.050(7) 0.052(7) 0.002(5) 0.023(6) 0.002(6)
F5S 0.081(9) 0.050(7) 0.052(7) 0.002(5) 0.023(6) 0.002(6)
F6S 0.081(9) 0.050(7) 0.052(7) 0.002(5) 0.023(6) 0.002(6)
N1 0.026(4) 0.030(4) 0.020(4) 0.003(3) 0.005(3) 0.004(4)
N2 0.032(4) 0.025(4) 0.025(4) -0.003(3) 0.005(3) 0.001(4)
N3 0.023(4) 0.018(4) 0.033(4) -0.001(3) 0.007(3) 0.004(3)
N4 0.030(4) 0.022(4) 0.027(4) 0.002(3) 0.007(3) 0.003(3)
N5 0.029(4) 0.021(4) 0.019(4) -0.001(3) 0.004(3) 0.006(3)
N6 0.030(4) 0.019(4) 0.027(4) -0.001(3) 0.008(3) 0.000(3)
N7 0.031(4) 0.017(4) 0.032(4) 0.009(3) 0.010(4) 0.000(3)
N8 0.029(4) 0.026(5) 0.031(5) 0.002(4) 0.008(4) 0.003(4)
O1 0.040(5) 0.096(7) 0.053(5) -0.008(5) 0.001(4) 0.015(5)
O2 0.057(5) 0.057(5) 0.061(5) -0.002(4) 0.032(4) 0.008(4)
O3 0.078(6) 0.072(6) 0.035(5) -0.008(4) -0.001(4) 0.005(5)
O4 0.048(5) 0.069(6) 0.059(5) -0.009(4) -0.010(4) -0.013(4)
P1 0.0375(15) 0.0262(15) 0.0441(16) 0.0043(12) 0.0176(13) 0.0007(12)
Ru1 0.0235(4) 0.0186(4) 0.0229(4) -0.0025(3) 0.0048(3) 0.0016(3)

loop_
_atom_type_symbol
_atom_type_description
_atom_type_scat_dispersion_real
_atom_type_scat_dispersion_imag
_atom_type_scat_source
C C 0.0033 0.0016 'International Tables Vol C Tables 4.2.6.8 and 6.1.1.4'
H H 0.0000 0.0000 'International Tables Vol C Tables 4.2.6.8 and 6.1.1.4'
N N 0.0061 0.0033 'International Tables Vol C Tables 4.2.6.8 and 6.1.1.4'
O O 0.0106 0.0060 'International Tables Vol C Tables 4.2.6.8 and 6.1.1.4'
F F 0.0171 0.0103 'International Tables Vol C Tables 4.2.6.8 and 6.1.1.4'
P P 0.1023 0.0942 'International Tables Vol C Tables 4.2.6.8 and 6.1.1.4'
Cl Cl 0.1484 0.1585 'International Tables Vol C Tables 4.2.6.8 and 6.1.1.4'
Ru Ru -1.2594 0.8363 'International Tables Vol C Tables 4.2.6.8 and 6.1.1.4'

loop_
_geom_angle_atom_site_label_1
_geom_angle_atom_site_label_2
_geom_angle_atom_site_label_3
_geom_angle
N1 C1 C2 125.2(10)
N1 C1 H1 117.4
C2 C1 H1 117.4
C3 C2 C1 118.6(11)
C3 C2 H2 120.7
C1 C2 H2 120.7
C2 C3 C4 117.4(10)
C2 C3 C6 123.4(10)
C4 C3 C6 119.2(10)
C5 C4 C3 118.3(10)
C5 C4 H4 120.9
C3 C4 H4 120.9
N1 C5 C4 124.4(10)
N1 C5 H5 117.8
C4 C5 H5 117.8
O1 C6 O2 127.1(10)
O1 C6 C3 121.9(11)
O2 C6 C3 111.0(10)
C8 C7 O2 107.8(10)
C8 C7 H7A 110.1
O2 C7 H7A 110.1
C8 C7 H7B 110.1
O2 C7 H7B 110.1
H7A C7 H7B 108.5
C7 C8 H8A 109.5
C7 C8 H8B 109.5
H8A C8 H8B 109.5
C7 C8 H8C 109.5
H8A C8 H8C 109.5
H8B C8 H8C 109.5
N2 C9 C10 122.8(10)
N2 C9 H9 118.6
C10 C9 H9 118.6
C9 C10 C11 119.2(10)
C9 C10 H10 120.4
C11 C10 H10 120.4
C12 C11 C10 118.2(9)
C12 C11 C14 118.8(10)
C10 C11 C14 123.0(10)
C11 C12 C13 119.6(10)
C11 C12 H12 120.2
C13 C12 H12 120.2
N2 C13 C12 123.6(9)
N2 C13 H13 118.2
C12 C13 H13 118.2
O3 C14 O4 125.8(11)
O3 C14 C11 122.5(11)
O4 C14 C11 111.6(10)
O4 C15 C16 105.5(10)
O4 C15 H15A 110.6
C16 C15 H15A 110.6
O4 C15 H15B 110.6
C16 C15 H15B 110.6
H15A C15 H15B 108.8
C15 C16 H16A 109.5
C15 C16 H16B 109.5
H16A C16 H16B 109.5
C15 C16 H16C 109.5
H16A C16 H16C 109.5
H16B C16 H16C 109.5
C19 C17 N3 106.1(9)
C19 C17 H17 126.9
N3 C17 H17 126.9
N4 C18 C19 110.6(9)
N4 C18 H18 124.7
C19 C18 H18 124.7
C17 C19 C18 106.1(9)
C17 C19 H19 126.9
C18 C19 H19 126.9
N5 C20 C22 107.6(8)
N5 C20 H20 126.2
C22 C20 H20 126.2
N6 C21 C22 111.6(9)
N6 C21 H21 124.2
C22 C21 H21 124.2
C20 C22 C21 105.0(9)
C20 C22 H22 127.5
C21 C22 H22 127.5
N7 C23 C25 106.6(9)
N7 C23 H23 126.7
C25 C23 H23 126.7
N8 C24 C25 112.8(9)
N8 C24 H24 123.6
C25 C24 H24 123.6
C23 C25 C24 105.1(9)
C23 C25 H25 127.5
C24 C25 H25 127.5
N5 C26 N3 109.8(7)
N5 C26 N7 110.6(7)
N3 C26 N7 110.3(7)
N5 C26 H26 108.7
N3 C26 H26 108.7
N7 C26 H26 108.7
C1 N1 C5 115.8(8)
C1 N1 Ru1 123.5(6)
C5 N1 Ru1 120.5(6)
C9 N2 C13 116.5(8)
C9 N2 Ru1 120.3(6)
C13 N2 Ru1 122.8(6)
N4 N3 C17 111.9(7)
N4 N3 C26 119.1(7)
C17 N3 C26 129.0(8)
C18 N4 N3 105.3(7)
C18 N4 Ru1 136.9(7)
N3 N4 Ru1 117.8(5)
C20 N5 N6 110.7(7)
C20 N5 C26 129.9(8)
N6 N5 C26 119.4(7)
C21 N6 N5 105.0(7)
C21 N6 Ru1 138.2(6)
N5 N6 Ru1 116.8(5)
C23 N7 N8 112.5(8)
C23 N7 C26 129.5(8)
N8 N7 C26 118.0(7)
C24 N8 N7 103.0(8)
C24 N8 Ru1 138.4(7)
N7 N8 Ru1 118.6(6)
C6 O2 C7 115.9(9)
C14 O4 C15 115.0(10)
F3 P1 F6S 123.4(8)
F3 P1 F3S 32.7(7)
F6S P1 F3S 90.8(10)
F3 P1 F5 93.7(6)
F6S P1 F5 142.7(8)
F3S P1 F5 126.4(9)
F3 P1 F2 91.0(5)
F6S P1 F2 83.9(7)
F3S P1 F2 89.3(7)
F5 P1 F2 92.7(5)
F3 P1 F6 91.5(6)
F6S P1 F6 33.3(7)
F3S P1 F6 59.0(9)
F5 P1 F6 171.9(5)
F2 P1 F6 93.5(4)
F3 P1 F5S 63.4(8)
F6S P1 F5S 171.5(10)
F3S P1 F5S 96.1(10)
F5 P1 F5S 30.3(6)
F2 P1 F5S 91.1(7)
F6 P1 F5S 154.6(8)
F3 P1 F4S 147.8(9)
F6S P1 F4S 87.4(10)
F3S P1 F4S 171.8(10)
F5 P1 F4S 55.4(8)
F2 P1 F4S 82.6(7)
F6 P1 F4S 120.3(9)
F5S P1 F4S 85.1(10)
F3 P1 F4 173.4(6)
F6S P1 F4 57.1(8)
F3S P1 F4 146.5(9)
F5 P1 F4 86.5(6)
F2 P1 F4 95.5(5)
F6 P1 F4 87.6(6)
F5S P1 F4 116.8(8)
F4S P1 F4 34.6(7)
F3 P1 F1 89.5(4)
F6S P1 F1 96.5(7)
F3S P1 F1 91.7(7)
F5 P1 F1 86.4(4)
F2 P1 F1 179.0(4)
F6 P1 F1 87.4(4)
F5S P1 F1 88.4(7)
F4S P1 F1 96.5(7)
F4 P1 F1 84.0(4)
N8 Ru1 N4 86.8(3)
N8 Ru1 N6 86.5(3)
N4 Ru1 N6 85.7(3)
N8 Ru1 N2 91.1(3)
N4 Ru1 N2 89.7(3)
N6 Ru1 N2 174.9(3)
N8 Ru1 N1 91.8(3)
N4 Ru1 N1 174.6(3)
N6 Ru1 N1 89.0(3)
N2 Ru1 N1 95.5(3)
N8 Ru1 Cl1 175.9(2)
N4 Ru1 Cl1 89.6(2)
N6 Ru1 Cl1 91.5(2)
N2 Ru1 Cl1 90.6(2)
N1 Ru1 Cl1 91.7(2)

loop_
_geom_bond_atom_site_label_1
_geom_bond_atom_site_label_2
_geom_bond_distance
C1 N1 1.324(12)
C1 C2 1.381(13)
C1 H1 0.9500
C2 C3 1.382(14)
C2 H2 0.9500
C3 C4 1.415(14)
C3 C6 1.511(14)
C4 C5 1.380(14)
C4 H4 0.9500
C5 N1 1.338(12)
C5 H5 0.9500
C6 O1 1.204(13)
C6 O2 1.337(13)
C7 C8 1.442(17)
C7 O2 1.471(12)
C7 H7A 0.9900
C7 H7B 0.9900
C8 H8A 0.9800
C8 H8B 0.9800
C8 H8C 0.9800
C9 N2 1.345(12)
C9 C10 1.388(13)
C9 H9 0.9500
C10 C11 1.410(14)
C10 H10 0.9500
C11 C12 1.359(14)
C11 C14 1.513(14)
C12 C13 1.379(13)
C12 H12 0.9500
C13 N2 1.363(11)
C13 H13 0.9500
C14 O3 1.229(13)
C14 O4 1.318(14)
C15 O4 1.455(12)
C15 C16 1.492(18)
C15 H15A 0.9900
C15 H15B 0.9900
C16 H16A 0.9800
C16 H16B 0.9800
C16 H16C 0.9800
C17 C19 1.351(13)
C17 N3 1.361(11)
C17 H17 0.9500
C18 N4 1.322(11)
C18 C19 1.396(13)
C18 H18 0.9500
C19 H19 0.9500
C20 N5 1.358(11)
C20 C22 1.361(14)
C20 H20 0.9500
C21 N6 1.326(11)
C21 C22 1.397(13)
C21 H21 0.9500
C22 H22 0.9500
C23 N7 1.345(11)
C23 C25 1.353(13)
C23 H23 0.9500
C24 N8 1.320(12)
C24 C25 1.384(13)
C24 H24 0.9500
C25 H25 0.9500
C26 N5 1.443(11)
C26 N3 1.456(11)
C26 N7 1.457(11)
C26 H26 1.0000
Cl1 Ru1 2.386(2)
F1 P1 1.624(6)
F2 P1 1.576(6)
F3 P1 1.554(11)
F4 P1 1.633(11)
F5 P1 1.581(11)
F6 P1 1.609(11)
F3S P1 1.578(19)
F4S P1 1.631(19)
F5S P1 1.63(2)
F6S P1 1.57(2)
N1 Ru1 2.100(7)
N2 Ru1 2.085(7)
N3 N4 1.340(9)
N4 Ru1 2.051(7)
N5 N6 1.364(9)
N6 Ru1 2.054(7)
N7 N8 1.361(10)
N8 Ru1 2.022(8)

loop_
_geom_torsion_atom_site_label_1
_geom_torsion_atom_site_label_2
_geom_torsion_atom_site_label_3
_geom_torsion_atom_site_label_4
_geom_torsion
N1 C1 C2 C3 -4.8(16)
C1 C2 C3 C4 0.1(15)
C1 C2 C3 C6 180.0(10)
C2 C3 C4 C5 2.4(16)
C6 C3 C4 C5 -177.5(10)
C3 C4 C5 N1 -0.8(17)
C2 C3 C6 O1 176.8(11)
C4 C3 C6 O1 -3.4(17)
C2 C3 C6 O2 -5.2(15)
C4 C3 C6 O2 174.6(10)
N2 C9 C10 C11 0.0(15)
C9 C10 C11 C12 -1.5(15)
C9 C10 C11 C14 179.4(9)
C10 C11 C12 C13 -0.3(15)
C14 C11 C12 C13 178.8(9)
C11 C12 C13 N2 3.8(16)
C12 C11 C14 O3 7.8(16)
C10 C11 C14 O3 -173.1(10)
C12 C11 C14 O4 -170.2(10)
C10 C11 C14 O4 8.8(14)
N3 C17 C19 C18 0.6(10)
N4 C18 C19 C17 -1.0(11)
N5 C20 C22 C21 -1.8(11)
N6 C21 C22 C20 1.4(11)
N7 C23 C25 C24 -0.6(11)
N8 C24 C25 C23 0.1(12)
C2 C1 N1 C5 6.3(15)
C2 C1 N1 Ru1 -179.4(8)
C4 C5 N1 C1 -3.4(15)
C4 C5 N1 Ru1 -177.9(9)
C10 C9 N2 C13 3.2(14)
C10 C9 N2 Ru1 176.4(7)
C12 C13 N2 C9 -5.2(14)
C12 C13 N2 Ru1 -178.2(8)
C19 C17 N3 N4 0.0(10)
C19 C17 N3 C26 176.5(8)
N5 C26 N3 N4 60.8(10)
N7 C26 N3 N4 -61.2(10)
N5 C26 N3 C17 -115.5(9)
N7 C26 N3 C17 122.4(9)
C19 C18 N4 N3 1.0(10)
C19 C18 N4 Ru1 -176.8(7)
C17 N3 N4 C18 -0.6(10)
C26 N3 N4 C18 -177.5(8)
C17 N3 N4 Ru1 177.7(5)
C26 N3 N4 Ru1 0.8(10)
C22 C20 N5 N6 1.7(10)
C22 C20 N5 C26 -178.4(9)
N3 C26 N5 C20 119.3(9)
N7 C26 N5 C20 -118.8(9)
N3 C26 N5 N6 -60.7(10)
N7 C26 N5 N6 61.2(10)
C22 C21 N6 N5 -0.4(10)
C22 C21 N6 Ru1 179.4(7)
C20 N5 N6 C21 -0.8(9)
C26 N5 N6 C21 179.2(7)
C20 N5 N6 Ru1 179.3(6)
C26 N5 N6 Ru1 -0.6(9)
C25 C23 N7 N8 0.9(11)
C25 C23 N7 C26 -177.3(9)
N5 C26 N7 C23 117.9(10)
N3 C26 N7 C23 -120.4(10)
N5 C26 N7 N8 -60.3(10)
N3 C26 N7 N8 61.4(10)
C25 C24 N8 N7 0.5(11)
C25 C24 N8 Ru1 178.8(7)
C23 N7 N8 C24 -0.9(10)
C26 N7 N8 C24 177.6(8)
C23 N7 N8 Ru1 -179.6(6)
C26 N7 N8 Ru1 -1.1(10)
O1 C6 O2 C7 -2.2(17)
C3 C6 O2 C7 180.0(9)
C8 C7 O2 C6 -115.4(13)
O3 C14 O4 C15 -4.8(17)
C11 C14 O4 C15 173.2(9)
C16 C15 O4 C14 -129.6(12)
C24 N8 Ru1 N4 139.9(10)
N7 N8 Ru1 N4 -42.0(6)
C24 N8 Ru1 N6 -134.2(10)
N7 N8 Ru1 N6 43.9(6)
C24 N8 Ru1 N2 50.3(10)
N7 N8 Ru1 N2 -131.6(6)
C24 N8 Ru1 N1 -45.3(10)
N7 N8 Ru1 N1 132.8(6)
C24 N8 Ru1 Cl1 165(3)
N7 N8 Ru1 Cl1 -17(4)
C18 N4 Ru1 N8 -140.2(9)
N3 N4 Ru1 N8 42.3(6)
C18 N4 Ru1 N6 133.1(9)
N3 N4 Ru1 N6 -44.5(6)
C18 N4 Ru1 N2 -49.1(9)
N3 N4 Ru1 N2 133.4(6)
C18 N4 Ru1 N1 145(3)
N3 N4 Ru1 N1 -32(3)
C18 N4 Ru1 Cl1 41.5(9)
N3 N4 Ru1 Cl1 -136.0(6)
C21 N6 Ru1 N8 137.3(9)
N5 N6 Ru1 N8 -42.9(6)
C21 N6 Ru1 N4 -135.7(9)
N5 N6 Ru1 N4 44.1(6)
C21 N6 Ru1 N2 -161(3)
N5 N6 Ru1 N2 19(4)
C21 N6 Ru1 N1 45.5(9)
N5 N6 Ru1 N1 -134.7(6)
C21 N6 Ru1 Cl1 -46.2(9)
N5 N6 Ru1 Cl1 133.5(5)
C9 N2 Ru1 N8 40.0(7)
C13 N2 Ru1 N8 -147.2(7)
C9 N2 Ru1 N4 -46.7(7)
C13 N2 Ru1 N4 126.1(7)
C9 N2 Ru1 N6 -21(4)
C13 N2 Ru1 N6 151(3)
C9 N2 Ru1 N1 131.9(7)
C13 N2 Ru1 N1 -55.3(8)
C9 N2 Ru1 Cl1 -136.3(7)
C13 N2 Ru1 Cl1 36.5(7)
C1 N1 Ru1 N8 148.7(8)
C5 N1 Ru1 N8 -37.2(8)
C1 N1 Ru1 N4 -137(3)
C5 N1 Ru1 N4 37(3)
C1 N1 Ru1 N6 -124.9(8)
C5 N1 Ru1 N6 49.3(8)
C1 N1 Ru1 N2 57.4(8)
C5 N1 Ru1 N2 -128.5(8)
C1 N1 Ru1 Cl1 -33.4(8)
C5 N1 Ru1 Cl1 140.8(7)
